data_4111172
loop_
_publ_author_name
'Shigehisa Akine'
'Takanori Taniguchi'
'Tatsuya Nabeshima'

_publ_contact_author_address
;
Tsukuba, Ibaraki 305-8571, Japan
;
_publ_contact_author_email nabesima@chem.tsukuba.ac.jp
_publ_contact_author_fax +81-29-853-4507
_publ_contact_author_name 'Tatsuya Nabeshima'
_publ_contact_author_phone +81-29-853-4507
_publ_section_title
;
 Helical Metallohost-Guest Complexes via Site-Selective Transmetalation of
 Homotrinuclear Complexes
;
_journal_name_full 'Journal of the American Chemical Society'
_journal_page_first 15765
_journal_page_last 15774
_journal_paper_doi 10.1021/ja0646702
_journal_volume 128
_journal_year 2006
_chemical_formula_moiety C37H43LuN4O18Zn2
_chemical_formula_sum 'C37 H43 Lu N4 O18 Zn2'
_chemical_formula_weight 1137.46
_chemical_name_common '[LZn2Lu(OAc)3(H2O)]'
_chemical_name_systematic
; 
 ? 
;
_space_group_IT_number 14
_symmetry_cell_setting monoclinic
_symmetry_space_group_name_Hall '-P 2yn'
_symmetry_space_group_name_H-M 'P 1 21/n 1'
_atom_sites_solution_hydrogens geom
_atom_sites_solution_primary direct
_atom_sites_solution_secondary difmap
_audit_creation_method SHELXL-97
_cell_angle_alpha 90.00
_cell_angle_beta 95.454(8)
_cell_angle_gamma 90.00
_cell_formula_units_Z 4
_cell_length_a 13.675(8)
_cell_length_b 15.847(8)
_cell_length_c 18.766(10)
_cell_measurement_reflns_used 26179
_cell_measurement_temperature 120
_cell_measurement_theta_max 25.00
_cell_measurement_theta_min 3.04
_cell_volume 4048(4)
_computing_cell_refinement 'CrystalClear (Rigaku Corp., 2000)'
_computing_data_collection 'CrystalClear (Rigaku Corp., 2000)'
_computing_data_reduction 'CrystalClear (Rigaku Corp., 2000)'
_computing_molecular_graphics ORTEP-3
_computing_publication_material ORTEP-3
_computing_structure_refinement 'SHELXL-97 (Sheldrick, 1997)'
_computing_structure_solution 'DIRDIF99 (Beurskens et al., 1999)'
_diffrn_ambient_temperature 120
_diffrn_measured_fraction_theta_full 0.995
_diffrn_measured_fraction_theta_max 0.995
_diffrn_measurement_device_type 'Rigaku Mercury CCD system'
_diffrn_measurement_method CCD
_diffrn_radiation_monochromator graphite
_diffrn_radiation_source 'fine-focus sealed tube'
_diffrn_radiation_type MoK\a
_diffrn_radiation_wavelength 0.71069
_diffrn_reflns_av_R_equivalents 0.1093
_diffrn_reflns_av_sigmaI/netI 0.1001
_diffrn_reflns_limit_h_max 16
_diffrn_reflns_limit_h_min -16
_diffrn_reflns_limit_k_max 18
_diffrn_reflns_limit_k_min -18
_diffrn_reflns_limit_l_max 22
_diffrn_reflns_limit_l_min -18
_diffrn_reflns_number 26179
_diffrn_reflns_theta_full 25.00
_diffrn_reflns_theta_max 25.00
_diffrn_reflns_theta_min 3.04
_diffrn_standards_decay_% 0
_diffrn_standards_interval_count 0
_diffrn_standards_interval_time 0
_diffrn_standards_number 0
_exptl_absorpt_coefficient_mu 3.679
_exptl_absorpt_correction_T_max 0.7099
_exptl_absorpt_correction_T_min 0.5265
_exptl_absorpt_correction_type multi-scan
_exptl_absorpt_process_details 'CrystalClear (Rigaku Corp., 2000)'
_exptl_crystal_colour yellow
_exptl_crystal_density_diffrn 1.866
_exptl_crystal_description prismatic
_exptl_crystal_F_000 2272
_exptl_crystal_size_max 0.20
_exptl_crystal_size_mid 0.15
_exptl_crystal_size_min 0.10
_refine_diff_density_max 1.000
_refine_diff_density_min -1.009
_refine_diff_density_rms 0.194
_refine_ls_extinction_method none
_refine_ls_goodness_of_fit_ref 1.074
_refine_ls_hydrogen_treatment constr
_refine_ls_matrix_type full
_refine_ls_number_parameters 564
_refine_ls_number_reflns 7101
_refine_ls_number_restraints 36
_refine_ls_restrained_S_all 1.072
_refine_ls_R_factor_all 0.1172
_refine_ls_R_factor_gt 0.0893
_refine_ls_shift/su_max 0.000
_refine_ls_shift/su_mean 0.000
_refine_ls_structure_factor_coef Fsqd
_refine_ls_weighting_details 'calc w=1/[\s^2^(Fo^2^)+(0.1125P)^2^+57.3081P] where P=(Fo^2^+2Fc^2^)/3'
_refine_ls_weighting_scheme calc
_refine_ls_wR_factor_gt 0.2017
_refine_ls_wR_factor_ref 0.2168
_reflns_number_gt 5821
_reflns_number_total 7101
_reflns_threshold_expression >2sigma(I)
_cod_data_source_file ja0646702si20060630_084047.cif
_cod_data_source_block LZn2Lu
_cod_database_code 4111172

loop_
_symmetry_equiv_pos_as_xyz
'x, y, z'
'-x+1/2, y+1/2, -z+1/2'
'-x, -y, -z'
'x-1/2, -y-1/2, z-1/2'

loop_
_atom_site_label
_atom_site_type_symbol
_atom_site_fract_x
_atom_site_fract_y
_atom_site_fract_z
_atom_site_U_iso_or_equiv
_atom_site_adp_type
_atom_site_occupancy
_atom_site_symmetry_multiplicity
_atom_site_calc_flag
_atom_site_refinement_flags
Lu1 Lu 0.25098(4) 0.38533(4) 0.31198(3) 0.0148(2) Uani 1 1 d .
Zn1 Zn 0.49094(11) 0.43650(10) 0.27982(8) 0.0159(4) Uani 1 1 d .
Zn2 Zn 0.17707(11) 0.36122(10) 0.50486(8) 0.0173(4) Uani 1 1 d .
C1 C 0.4040(10) 0.3660(8) 0.1130(7) 0.015(3) Uani 1 1 d U
C2 C 0.3529(10) 0.3422(9) 0.1713(7) 0.022(3) Uani 1 1 d .
C3 C 0.2802(10) 0.2790(9) 0.1613(7) 0.020(3) Uani 1 1 d .
C4 C 0.2601(10) 0.2409(9) 0.0952(7) 0.021(3) Uani 1 1 d .
H1 H 0.2113 0.1982 0.0885 0.025 Uiso 1 1 calc R
C5 C 0.3118(12) 0.2658(10) 0.0392(9) 0.030(4) Uani 1 1 d .
H2 H 0.2969 0.2404 -0.0064 0.036 Uiso 1 1 calc R
C6 C 0.3829(12) 0.3252(10) 0.0471(8) 0.030(4) Uani 1 1 d .
H3 H 0.4187 0.3394 0.0078 0.036 Uiso 1 1 calc R
O1 O 0.3678(7) 0.3753(6) 0.2349(5) 0.021(2) Uani 1 1 d .
O2 O 0.2331(7) 0.2643(6) 0.2202(5) 0.016(2) Uani 1 1 d .
C7 C 0.1568(12) 0.1993(10) 0.2151(8) 0.030(4) Uani 1 1 d .
H4 H 0.1833 0.1470 0.1967 0.044 Uiso 1 1 calc R
H5 H 0.1008 0.2183 0.1826 0.044 Uiso 1 1 calc R
H6 H 0.1352 0.1890 0.2627 0.044 Uiso 1 1 calc R
C8 C 0.4723(10) 0.4360(9) 0.1159(7) 0.021(3) Uani 1 1 d .
H7 H 0.4945 0.4557 0.0725 0.025 Uiso 1 1 calc R
N1 N 0.5045(8) 0.4732(7) 0.1754(6) 0.023(3) Uani 1 1 d .
O3 O 0.5514(7) 0.5516(7) 0.1593(6) 0.030(3) Uani 1 1 d .
C9 C 0.6556(10) 0.5485(9) 0.1763(8) 0.022(3) Uani 1 1 d U
H8 H 0.6829 0.6043 0.1654 0.026 Uiso 1 1 calc R
H9 H 0.6828 0.5069 0.1441 0.026 Uiso 1 1 calc R
C10 C 0.6916(9) 0.5259(8) 0.2521(7) 0.016(3) Uani 1 1 d .
H10 H 0.6728 0.4669 0.2618 0.020 Uiso 1 1 calc R
H11 H 0.7642 0.5294 0.2582 0.020 Uiso 1 1 calc R
O4 O 0.6516(7) 0.5811(6) 0.3027(5) 0.024(2) Uani 1 1 d .
N2 N 0.5651(8) 0.5445(7) 0.3278(6) 0.017(2) Uani 1 1 d .
C11 C 0.5428(10) 0.5843(9) 0.3831(7) 0.021(3) Uani 1 1 d .
H12 H 0.5845 0.6298 0.3991 0.025 Uiso 1 1 calc R
C12 C 0.4610(10) 0.5672(8) 0.4235(7) 0.016(3) Uani 1 1 d U
C13 C 0.3909(10) 0.5055(8) 0.4069(7) 0.014(3) Uani 1 1 d U
C14 C 0.3120(10) 0.4909(8) 0.4508(8) 0.022(3) Uani 1 1 d .
C15 C 0.3081(10) 0.5423(8) 0.5115(7) 0.018(3) Uani 1 1 d .
C16 C 0.3819(11) 0.6069(8) 0.5276(7) 0.019(3) Uani 1 1 d .
H13 H 0.3786 0.6420 0.5683 0.022 Uiso 1 1 calc R
C17 C 0.4553(10) 0.6174(9) 0.4852(7) 0.020(3) Uani 1 1 d .
H14 H 0.5040 0.6592 0.4971 0.025 Uiso 1 1 calc R
O5 O 0.3898(7) 0.4569(6) 0.3488(5) 0.017(2) Uani 1 1 d .
O6 O 0.2468(6) 0.4309(6) 0.4302(4) 0.0137(19) Uani 1 1 d .
C18 C 0.2352(10) 0.5317(9) 0.5603(7) 0.018(3) Uani 1 1 d .
H15 H 0.2376 0.5713 0.5984 0.022 Uiso 1 1 calc R
N3 N 0.1687(8) 0.4777(7) 0.5599(6) 0.019(3) Uani 1 1 d U
O7 O 0.1221(7) 0.4824(7) 0.6243(5) 0.027(2) Uani 1 1 d .
C19 C 0.0175(11) 0.4758(10) 0.6126(8) 0.029(4) Uani 1 1 d .
H16 H -0.0066 0.5190 0.5771 0.035 Uiso 1 1 calc R
H17 H -0.0106 0.4890 0.6580 0.035 Uiso 1 1 calc R
C20 C -0.0202(11) 0.3922(10) 0.5869(8) 0.029(4) Uani 1 1 d .
H18 H -0.0912 0.3894 0.5930 0.035 Uiso 1 1 calc R
H19 H -0.0129 0.3878 0.5351 0.035 Uiso 1 1 calc R
O8 O 0.0278(8) 0.3210(7) 0.6227(6) 0.036(3) Uani 1 1 d .
N4 N 0.1201(8) 0.3034(8) 0.5963(6) 0.019(3) Uani 1 1 d .
C21 C 0.1615(11) 0.2433(9) 0.6339(7) 0.022(3) Uani 1 1 d .
H20 H 0.1269 0.2200 0.6708 0.026 Uiso 1 1 calc R
C22 C 0.2573(11) 0.2085(9) 0.6240(8) 0.025(3) Uani 1 1 d .
C23 C 0.3107(11) 0.2257(8) 0.5644(7) 0.019(3) Uani 1 1 d .
C24 C 0.4006(11) 0.1809(9) 0.5620(7) 0.024(3) Uani 1 1 d .
C25 C 0.4367(13) 0.1289(9) 0.6173(8) 0.032(4) Uani 1 1 d .
H21 H 0.4982 0.1017 0.6147 0.038 Uiso 1 1 calc R
C26 C 0.3849(15) 0.1151(11) 0.6771(8) 0.041(5) Uani 1 1 d .
H22 H 0.4118 0.0816 0.7161 0.049 Uiso 1 1 calc R
C27 C 0.2930(13) 0.1520(9) 0.6775(8) 0.031(4) Uani 1 1 d .
H23 H 0.2535 0.1386 0.7150 0.037 Uiso 1 1 calc R
O9 O 0.2829(7) 0.2786(6) 0.5129(5) 0.023(2) Uani 1 1 d .
O10 O 0.4442(7) 0.1939(6) 0.5008(5) 0.023(2) Uani 1 1 d .
C28 C 0.5370(11) 0.1512(11) 0.4952(9) 0.032(4) Uani 1 1 d .
H24 H 0.5277 0.0902 0.4995 0.047 Uiso 1 1 calc R
H25 H 0.5853 0.1706 0.5337 0.047 Uiso 1 1 calc R
H26 H 0.5607 0.1640 0.4488 0.047 Uiso 1 1 calc R
O11 O 0.5919(7) 0.3474(6) 0.2904(5) 0.019(2) Uani 1 1 d .
O12 O 0.5077(8) 0.2523(6) 0.3450(6) 0.031(3) Uani 1 1 d .
C29 C 0.5796(10) 0.2755(8) 0.3178(7) 0.016(3) Uani 1 1 d U
C30 C 0.6634(13) 0.2136(10) 0.3141(10) 0.040(4) Uani 1 1 d .
H27 H 0.6538 0.1818 0.2692 0.061 Uiso 1 1 calc R
H28 H 0.6649 0.1746 0.3547 0.061 Uiso 1 1 calc R
H29 H 0.7256 0.2445 0.3160 0.061 Uiso 1 1 calc R
O13 O 0.1598(8) 0.4402(6) 0.2078(5) 0.028(2) Uani 1 1 d .
O14 O 0.1883(7) 0.5198(6) 0.3016(5) 0.025(2) Uani 1 1 d .
C31 C 0.1483(11) 0.5085(12) 0.2373(8) 0.031(4) Uani 1 1 d .
C32 C 0.0906(11) 0.5765(11) 0.2023(9) 0.033(4) Uani 1 1 d .
H30 H 0.0396 0.5526 0.1680 0.049 Uiso 1 1 calc R
H31 H 0.1336 0.6132 0.1771 0.049 Uiso 1 1 calc R
H32 H 0.0598 0.6094 0.2383 0.049 Uiso 1 1 calc R
O15 O 0.1101(7) 0.3269(6) 0.3337(5) 0.020(2) Uani 1 1 d .
O16 O 0.0605(7) 0.3214(6) 0.4424(5) 0.023(2) Uani 1 1 d .
C33 C 0.0489(10) 0.3098(9) 0.3765(7) 0.017(3) Uani 1 1 d .
C34 C -0.0469(11) 0.2719(11) 0.3459(8) 0.032(4) Uani 1 1 d .
H33 H -0.0997 0.2907 0.3740 0.047 Uiso 1 1 calc R
H34 H -0.0423 0.2102 0.3477 0.047 Uiso 1 1 calc R
H35 H -0.0612 0.2902 0.2961 0.047 Uiso 1 1 calc R
O17 O 0.3233(7) 0.2747(6) 0.3745(5) 0.019(2) Uani 1 1 d .
H36 H 0.3814 0.2693 0.3642 0.029 Uiso 1 1 calc R
H37 H 0.3101 0.2766 0.4173 0.029 Uiso 1 1 d R
O18 O 0.1399(10) 0.0445(10) 0.5154(7) 0.060(4) Uani 1 1 d .
C35 C 0.1962(11) 0.0501(12) 0.4708(9) 0.034(4) Uani 1 1 d .
C36 C 0.1771(16) 0.1036(14) 0.4067(12) 0.068(7) Uani 1 1 d .
H38 H 0.1146 0.1334 0.4087 0.102 Uiso 1 1 calc R
H39 H 0.1735 0.0681 0.3637 0.102 Uiso 1 1 calc R
H40 H 0.2303 0.1447 0.4050 0.102 Uiso 1 1 calc R
C37 C 0.2901(13) 0.0016(11) 0.4736(10) 0.041(4) Uani 1 1 d .
H41 H 0.2979 -0.0320 0.5176 0.061 Uiso 1 1 calc R
H42 H 0.3453 0.0408 0.4728 0.061 Uiso 1 1 calc R
H43 H 0.2886 -0.0361 0.4320 0.061 Uiso 1 1 calc R

loop_
_atom_site_aniso_label
_atom_site_aniso_U_11
_atom_site_aniso_U_22
_atom_site_aniso_U_33
_atom_site_aniso_U_23
_atom_site_aniso_U_13
_atom_site_aniso_U_12
Lu1 0.0122(3) 0.0140(3) 0.0178(3) -0.0017(2) -0.0007(2) -0.0019(2)
Zn1 0.0109(8) 0.0148(8) 0.0214(9) -0.0013(6) -0.0015(6) -0.0011(6)
Zn2 0.0163(8) 0.0168(8) 0.0187(8) 0.0020(6) 0.0000(6) 0.0006(6)
C1 0.019(6) 0.019(6) 0.008(5) -0.003(5) 0.000(5) -0.003(5)
C2 0.024(8) 0.019(7) 0.019(8) -0.014(6) -0.011(6) 0.010(6)
C3 0.015(7) 0.027(8) 0.017(7) 0.008(6) -0.008(6) 0.003(6)
C4 0.016(7) 0.023(8) 0.023(8) -0.008(6) 0.000(6) -0.002(6)
C5 0.035(9) 0.025(9) 0.032(9) -0.017(7) 0.007(7) -0.013(7)
C6 0.036(9) 0.036(9) 0.017(8) -0.005(7) -0.003(7) 0.008(8)
O1 0.016(5) 0.020(5) 0.027(6) 0.000(4) 0.005(4) -0.002(4)
O2 0.016(5) 0.016(5) 0.017(5) -0.007(4) 0.002(4) -0.006(4)
C7 0.033(9) 0.026(8) 0.032(9) -0.014(7) 0.014(7) -0.005(7)
C8 0.019(7) 0.033(9) 0.009(7) 0.000(6) -0.002(6) 0.007(6)
N1 0.013(6) 0.022(7) 0.032(7) 0.014(5) -0.004(5) -0.003(5)
O3 0.010(5) 0.031(6) 0.047(7) 0.017(5) -0.008(5) -0.009(4)
C9 0.015(6) 0.015(6) 0.033(7) 0.007(5) -0.006(5) -0.010(5)
C10 0.010(7) 0.019(7) 0.019(7) 0.013(6) -0.006(5) -0.005(5)
O4 0.009(5) 0.024(5) 0.039(6) -0.003(5) 0.004(4) -0.006(4)
N2 0.005(5) 0.021(6) 0.024(7) 0.002(5) 0.002(5) -0.002(5)
C11 0.018(7) 0.027(8) 0.016(7) -0.005(6) -0.004(6) -0.006(6)
C12 0.017(4) 0.014(4) 0.016(4) 0.002(3) -0.002(3) 0.002(3)
C13 0.017(6) 0.005(5) 0.017(6) 0.002(5) -0.012(5) 0.002(5)
C14 0.021(7) 0.010(7) 0.032(8) -0.005(6) -0.015(6) 0.002(6)
C15 0.027(8) 0.009(7) 0.018(7) 0.009(5) 0.004(6) 0.000(6)
C16 0.034(8) 0.010(7) 0.010(7) -0.004(5) -0.009(6) 0.004(6)
C17 0.018(7) 0.019(7) 0.023(8) 0.003(6) -0.008(6) -0.005(6)
O5 0.016(5) 0.013(5) 0.021(5) -0.008(4) -0.001(4) -0.003(4)
O6 0.011(4) 0.017(5) 0.013(5) -0.002(4) -0.001(4) -0.005(4)
C18 0.019(7) 0.020(7) 0.017(7) -0.001(6) 0.002(6) 0.015(6)
N3 0.023(5) 0.024(5) 0.011(5) 0.002(4) 0.007(4) 0.002(4)
O7 0.025(6) 0.038(6) 0.020(5) -0.008(5) 0.005(4) -0.008(5)
C19 0.031(9) 0.034(9) 0.025(9) -0.005(7) 0.020(7) -0.005(7)
C20 0.023(8) 0.048(10) 0.016(8) -0.006(7) 0.005(6) 0.007(8)
O8 0.029(6) 0.046(7) 0.032(6) 0.004(5) 0.000(5) 0.009(6)
N4 0.014(6) 0.027(7) 0.015(6) -0.006(5) 0.001(5) 0.002(5)
C21 0.030(8) 0.017(7) 0.018(8) -0.002(6) 0.001(6) 0.003(6)
C22 0.032(9) 0.019(8) 0.024(8) -0.003(6) -0.008(7) 0.000(7)
C23 0.031(8) 0.010(7) 0.013(7) 0.004(5) -0.005(6) -0.002(6)
C24 0.028(8) 0.026(8) 0.015(7) 0.005(6) -0.008(6) -0.012(7)
C25 0.056(11) 0.016(8) 0.022(8) 0.006(6) 0.001(8) 0.015(7)
C26 0.079(14) 0.030(9) 0.010(8) -0.001(7) -0.010(8) 0.017(10)
C27 0.058(11) 0.013(7) 0.020(8) 0.006(6) 0.000(7) -0.011(8)
O9 0.025(6) 0.020(5) 0.025(6) 0.011(4) 0.003(4) -0.001(4)
O10 0.013(5) 0.022(5) 0.035(6) 0.005(4) 0.005(4) 0.005(4)
C28 0.019(8) 0.038(9) 0.038(10) 0.012(8) 0.005(7) 0.012(7)
O11 0.021(5) 0.018(5) 0.019(5) 0.000(4) 0.003(4) 0.004(4)
O12 0.033(6) 0.021(6) 0.041(7) 0.008(5) 0.011(5) 0.000(5)
C29 0.014(6) 0.013(6) 0.022(6) -0.010(5) 0.001(5) -0.002(5)
C30 0.043(11) 0.025(9) 0.055(12) -0.005(8) 0.010(9) 0.003(8)
O13 0.033(6) 0.019(6) 0.030(6) 0.002(5) -0.012(5) 0.000(5)
O14 0.031(6) 0.017(5) 0.027(6) 0.001(4) -0.004(5) -0.001(4)
C31 0.013(7) 0.053(11) 0.026(9) 0.009(8) -0.003(6) 0.009(7)
C32 0.024(8) 0.040(10) 0.034(9) 0.020(8) 0.000(7) 0.002(7)
O15 0.022(5) 0.022(5) 0.017(5) -0.005(4) 0.010(4) -0.007(4)
O16 0.015(5) 0.022(5) 0.032(6) 0.002(4) 0.005(4) -0.003(4)
C33 0.019(7) 0.022(8) 0.011(7) -0.004(6) 0.003(6) 0.002(6)
C34 0.017(8) 0.053(11) 0.024(8) -0.006(8) 0.000(6) -0.005(7)
O17 0.022(5) 0.018(5) 0.019(5) -0.005(4) 0.002(4) 0.000(4)
O18 0.040(8) 0.094(12) 0.048(8) -0.034(8) 0.013(7) -0.002(8)
C35 0.017(8) 0.055(12) 0.028(9) -0.002(8) -0.007(7) 0.001(8)
C36 0.048(13) 0.064(15) 0.088(17) 0.014(13) -0.016(12) -0.022(11)
C37 0.038(10) 0.043(11) 0.042(11) -0.002(9) 0.004(8) -0.004(9)

loop_
_atom_type_symbol
_atom_type_description
_atom_type_scat_dispersion_real
_atom_type_scat_dispersion_imag
_atom_type_scat_source
C C 0.0033 0.0016 'International Tables Vol C Tables 4.2.6.8 and 6.1.1.4'
H H 0.0000 0.0000 'International Tables Vol C Tables 4.2.6.8 and 6.1.1.4'
Lu Lu -0.4720 5.8584 'International Tables Vol C Tables 4.2.6.8 and 6.1.1.4'
N N 0.0061 0.0033 'International Tables Vol C Tables 4.2.6.8 and 6.1.1.4'
O O 0.0106 0.0060 'International Tables Vol C Tables 4.2.6.8 and 6.1.1.4'
Zn Zn 0.2839 1.4301 'International Tables Vol C Tables 4.2.6.8 and 6.1.1.4'

loop_
_geom_angle_atom_site_label_1
_geom_angle_atom_site_label_2
_geom_angle_atom_site_label_3
_geom_angle
O15 Lu1 O1 140.4(3)
O15 Lu1 O5 151.0(3)
O1 Lu1 O5 66.8(3)
O15 Lu1 O17 85.8(3)
O1 Lu1 O17 88.7(3)
O5 Lu1 O17 85.3(3)
O15 Lu1 O14 94.6(4)
O1 Lu1 O14 107.0(4)
O5 Lu1 O14 81.8(3)
O17 Lu1 O14 153.6(3)
O15 Lu1 O6 81.6(3)
O1 Lu1 O6 135.3(3)
O5 Lu1 O6 69.6(3)
O17 Lu1 O6 78.3(3)
O14 Lu1 O6 75.6(3)
O15 Lu1 O13 84.6(4)
O1 Lu1 O13 81.2(4)
O5 Lu1 O13 115.2(3)
O17 Lu1 O13 150.5(3)
O14 Lu1 O13 55.3(3)
O6 Lu1 O13 127.4(3)
O15 Lu1 O2 77.4(3)
O1 Lu1 O2 63.1(3)
O5 Lu1 O2 127.0(3)
O17 Lu1 O2 77.3(3)
O14 Lu1 O2 128.5(3)
O6 Lu1 O2 148.8(3)
O13 Lu1 O2 73.3(3)
O15 Lu1 C31 88.8(4)
O1 Lu1 C31 94.7(4)
O5 Lu1 C31 100.1(4)
O17 Lu1 C31 174.5(4)
O14 Lu1 C31 28.3(4)
O6 Lu1 C31 102.1(4)
O13 Lu1 C31 27.0(4)
O2 Lu1 C31 100.3(4)
O15 Lu1 Zn1 168.6(3)
O1 Lu1 Zn1 34.1(2)
O5 Lu1 Zn1 32.9(2)
O17 Lu1 Zn1 84.2(2)
O14 Lu1 Zn1 96.8(3)
O6 Lu1 Zn1 101.6(2)
O13 Lu1 Zn1 101.6(3)
O2 Lu1 Zn1 95.1(2)
C31 Lu1 Zn1 101.1(3)
O11 Zn1 O5 124.7(4)
O11 Zn1 O1 104.0(4)
O5 Zn1 O1 75.7(4)
O11 Zn1 N1 99.9(4)
O5 Zn1 N1 134.0(4)
O1 Zn1 N1 83.6(4)
O11 Zn1 N2 103.3(4)
O5 Zn1 N2 85.9(4)
O1 Zn1 N2 152.4(4)
N1 Zn1 N2 95.3(5)
O11 Zn1 Lu1 118.5(3)
O5 Zn1 Lu1 37.7(2)
O1 Zn1 Lu1 38.1(3)
N1 Zn1 Lu1 113.6(3)
N2 Zn1 Lu1 121.9(3)
O9 Zn2 O16 112.4(4)
O9 Zn2 O6 91.4(4)
O16 Zn2 O6 99.4(4)
O9 Zn2 N3 128.4(4)
O16 Zn2 N3 119.0(4)
O6 Zn2 N3 85.2(4)
O9 Zn2 N4 88.5(4)
O16 Zn2 N4 90.3(4)
O6 Zn2 N4 169.5(4)
N3 Zn2 N4 86.6(4)
C6 C1 C2 119.2(13)
C6 C1 C8 117.7(12)
C2 C1 C8 122.9(12)
O1 C2 C1 124.0(13)
O1 C2 C3 117.1(13)
C1 C2 C3 118.9(12)
O2 C3 C4 126.0(13)
O2 C3 C2 113.4(12)
C4 C3 C2 120.5(13)
C5 C4 C3 119.1(13)
C5 C4 H1 120.5
C3 C4 H1 120.5
C6 C5 C4 122.1(14)
C6 C5 H2 119.0
C4 C5 H2 119.0
C5 C6 C1 120.2(15)
C5 C6 H3 119.9
C1 C6 H3 119.9
C2 O1 Zn1 128.2(9)
C2 O1 Lu1 123.8(9)
Zn1 O1 Lu1 107.8(4)
C3 O2 C7 117.5(10)
C3 O2 Lu1 113.4(8)
C7 O2 Lu1 126.1(7)
O2 C7 H4 109.5
O2 C7 H5 109.5
H4 C7 H5 109.5
O2 C7 H6 109.5
H4 C7 H6 109.5
H5 C7 H6 109.5
N1 C8 C1 123.0(13)
N1 C8 H7 118.5
C1 C8 H7 118.5
C8 N1 O3 109.4(11)
C8 N1 Zn1 129.1(10)
O3 N1 Zn1 121.5(9)
C9 O3 N1 112.1(10)
O3 C9 C10 116.7(12)
O3 C9 H8 108.1
C10 C9 H8 108.1
O3 C9 H9 108.1
C10 C9 H9 108.1
H8 C9 H9 107.3
O4 C10 C9 111.6(11)
O4 C10 H10 109.3
C9 C10 H10 109.3
O4 C10 H11 109.3
C9 C10 H11 109.3
H10 C10 H11 108.0
N2 O4 C10 110.4(10)
C11 N2 O4 109.5(11)
C11 N2 Zn1 126.6(9)
O4 N2 Zn1 123.8(8)
N2 C11 C12 126.5(13)
N2 C11 H12 116.8
C12 C11 H12 116.8
C13 C12 C17 119.4(12)
C13 C12 C11 125.0(12)
C17 C12 C11 115.7(12)
O5 C13 C12 123.1(12)
O5 C13 C14 115.1(11)
C12 C13 C14 121.8(12)
O6 C14 C15 125.0(14)
O6 C14 C13 117.7(12)
C15 C14 C13 117.4(12)
C14 C15 C18 122.3(13)
C14 C15 C16 119.9(13)
C18 C15 C16 117.7(12)
C17 C16 C15 120.5(12)
C17 C16 H13 119.8
C15 C16 H13 119.8
C16 C17 C12 121.1(13)
C16 C17 H14 119.5
C12 C17 H14 119.5
C13 O5 Zn1 131.7(8)
C13 O5 Lu1 118.9(8)
Zn1 O5 Lu1 109.4(4)
C14 O6 Zn2 121.1(8)
C14 O6 Lu1 114.8(8)
Zn2 O6 Lu1 121.9(4)
N3 C18 C15 129.1(13)
N3 C18 H15 115.5
C15 C18 H15 115.5
C18 N3 O7 110.2(11)
C18 N3 Zn2 121.7(9)
O7 N3 Zn2 120.6(8)
N3 O7 C19 112.9(10)
O7 C19 C20 115.3(13)
O7 C19 H16 108.4
C20 C19 H16 108.4
O7 C19 H17 108.4
C20 C19 H17 108.4
H16 C19 H17 107.5
O8 C20 C19 114.9(13)
O8 C20 H18 108.6
C19 C20 H18 108.6
O8 C20 H19 108.6
C19 C20 H19 108.6
H18 C20 H19 107.5
N4 O8 C20 111.7(11)
C21 N4 O8 108.2(11)
C21 N4 Zn2 125.4(10)
O8 N4 Zn2 126.3(8)
N4 C21 C22 124.6(14)
N4 C21 H20 117.7
C22 C21 H20 117.7
C27 C22 C23 121.2(14)
C27 C22 C21 114.2(14)
C23 C22 C21 124.6(13)
O9 C23 C22 124.7(13)
O9 C23 C24 119.2(13)
C22 C23 C24 116.1(12)
O10 C24 C25 124.9(14)
O10 C24 C23 113.6(12)
C25 C24 C23 121.5(14)
C24 C25 C26 121.6(16)
C24 C25 H21 119.2
C26 C25 H21 119.2
C27 C26 C25 117.8(14)
C27 C26 H22 121.1
C25 C26 H22 121.1
C26 C27 C22 121.4(15)
C26 C27 H23 119.3
C22 C27 H23 119.3
C23 O9 Zn2 130.5(9)
C24 O10 C28 116.5(11)
O10 C28 H24 109.5
O10 C28 H25 109.5
H24 C28 H25 109.5
O10 C28 H26 109.5
H24 C28 H26 109.5
H25 C28 H26 109.5
C29 O11 Zn1 124.5(9)
O12 C29 O11 126.1(13)
O12 C29 C30 118.2(13)
O11 C29 C30 115.7(12)
C29 C30 H27 109.5
C29 C30 H28 109.5
H27 C30 H28 109.5
C29 C30 H29 109.5
H27 C30 H29 109.5
H28 C30 H29 109.5
C31 O13 Lu1 91.8(9)
C31 O14 Lu1 94.2(9)
O13 C31 O14 118.7(14)
O13 C31 C32 122.4(15)
O14 C31 C32 118.9(16)
O13 C31 Lu1 61.2(8)
O14 C31 Lu1 57.6(7)
C32 C31 Lu1 175.7(12)
C31 C32 H30 109.5
C31 C32 H31 109.5
H30 C32 H31 109.5
C31 C32 H32 109.5
H30 C32 H32 109.5
H31 C32 H32 109.5
C33 O15 Lu1 149.5(9)
C33 O16 Zn2 130.6(9)
O15 C33 O16 125.4(13)
O15 C33 C34 117.1(12)
O16 C33 C34 117.5(12)
C33 C34 H33 109.5
C33 C34 H34 109.5
H33 C34 H34 109.5
C33 C34 H35 109.5
H33 C34 H35 109.5
H34 C34 H35 109.5
Lu1 O17 H36 109.5
Lu1 O17 H37 110.0
H36 O17 H37 121.2
O18 C35 C36 122.7(18)
O18 C35 C37 123.1(17)
C36 C35 C37 114.2(16)
C35 C36 H38 109.5
C35 C36 H39 109.5
H38 C36 H39 109.5
C35 C36 H40 109.5
H38 C36 H40 109.5
H39 C36 H40 109.5
C35 C37 H41 109.5
C35 C37 H42 109.5
H41 C37 H42 109.5
C35 C37 H43 109.5
H41 C37 H43 109.5
H42 C37 H43 109.5

loop_
_geom_bond_atom_site_label_1
_geom_bond_atom_site_label_2
_geom_bond_distance
Lu1 O15 2.210(9)
Lu1 O1 2.260(9)
Lu1 O5 2.262(9)
Lu1 O17 2.282(9)
Lu1 O14 2.298(10)
Lu1 O6 2.338(8)
Lu1 O13 2.380(10)
Lu1 O2 2.574(9)
Lu1 C31 2.715(16)
Lu1 Zn1 3.488(2)
Zn1 O11 1.972(9)
Zn1 O5 2.008(9)
Zn1 O1 2.053(9)
Zn1 N1 2.070(12)
Zn1 N2 2.144(11)
Zn2 O9 1.947(10)
Zn2 O16 1.989(10)
Zn2 O6 2.085(9)
Zn2 N3 2.123(12)
Zn2 N4 2.156(12)
C1 C6 1.401(19)
C1 C2 1.40(2)
C1 C8 1.448(19)
C2 O1 1.302(16)
C2 C3 1.41(2)
C3 O2 1.351(17)
C3 C4 1.382(19)
C4 C5 1.38(2)
C4 H1 0.9500
C5 C6 1.35(2)
C5 H2 0.9500
C6 H3 0.9500
O2 C7 1.463(17)
C7 H4 0.9800
C7 H5 0.9800
C7 H6 0.9800
C8 N1 1.301(18)
C8 H7 0.9500
N1 O3 1.443(15)
O3 C9 1.430(16)
C9 C10 1.505(18)
C9 H8 0.9900
C9 H9 0.9900
C10 O4 1.438(17)
C10 H10 0.9900
C10 H11 0.9900
O4 N2 1.435(13)
N2 C11 1.276(17)
C11 C12 1.435(19)
C11 H12 0.9500
C12 C13 1.384(18)
C12 C17 1.414(19)
C13 O5 1.334(15)
C13 C14 1.44(2)
C14 O6 1.335(16)
C14 C15 1.405(19)
C15 C18 1.426(19)
C15 C16 1.449(19)
C16 C17 1.35(2)
C16 H13 0.9500
C17 H14 0.9500
C18 N3 1.249(18)
C18 H15 0.9500
N3 O7 1.420(14)
O7 C19 1.429(18)
C19 C20 1.48(2)
C19 H16 0.9900
C19 H17 0.9900
C20 O8 1.439(18)
C20 H18 0.9900
C20 H19 0.9900
O8 N4 1.427(15)
N4 C21 1.284(18)
C21 C22 1.45(2)
C21 H20 0.9500
C22 C27 1.40(2)
C22 C23 1.42(2)
C23 O9 1.308(16)
C23 C24 1.42(2)
C24 O10 1.359(17)
C24 C25 1.379(19)
C25 C26 1.40(2)
C25 H21 0.9500
C26 C27 1.39(2)
C26 H22 0.9500
C27 H23 0.9500
O10 C28 1.451(16)
C28 H24 0.9800
C28 H25 0.9800
C28 H26 0.9800
O11 C29 1.268(16)
O12 C29 1.208(16)
C29 C30 1.51(2)
C30 H27 0.9800
C30 H28 0.9800
C30 H29 0.9800
O13 C31 1.233(19)
O14 C31 1.290(18)
C31 C32 1.45(2)
C32 H30 0.9800
C32 H31 0.9800
C32 H32 0.9800
O15 C33 1.243(16)
O16 C33 1.246(16)
C33 C34 1.505(19)
C34 H33 0.9800
C34 H34 0.9800
C34 H35 0.9800
O17 H36 0.8400
O17 H37 0.8400
O18 C35 1.19(2)
C35 C36 1.47(3)
C35 C37 1.49(2)
C36 H38 0.9800
C36 H39 0.9800
C36 H40 0.9800
C37 H41 0.9800
C37 H42 0.9800
C37 H43 0.9800

loop_
_geom_torsion_atom_site_label_1
_geom_torsion_atom_site_label_2
_geom_torsion_atom_site_label_3
_geom_torsion_atom_site_label_4
_geom_torsion
O15 Lu1 Zn1 O11 -7.9(12)
O1 Lu1 Zn1 O11 -75.7(5)
O5 Lu1 Zn1 O11 110.8(5)
O17 Lu1 Zn1 O11 20.5(4)
O14 Lu1 Zn1 O11 174.0(4)
O6 Lu1 Zn1 O11 97.3(4)
O13 Lu1 Zn1 O11 -130.2(4)
O2 Lu1 Zn1 O11 -56.2(4)
C31 Lu1 Zn1 O11 -157.7(5)
O15 Lu1 Zn1 O5 -118.8(13)
O1 Lu1 Zn1 O5 173.4(6)
O17 Lu1 Zn1 O5 -90.3(5)
O14 Lu1 Zn1 O5 63.1(5)
O6 Lu1 Zn1 O5 -13.5(5)
O13 Lu1 Zn1 O5 119.0(5)
O2 Lu1 Zn1 O5 -167.0(5)
C31 Lu1 Zn1 O5 91.5(6)
O15 Lu1 Zn1 O1 67.8(13)
O5 Lu1 Zn1 O1 -173.4(6)
O17 Lu1 Zn1 O1 96.3(5)
O14 Lu1 Zn1 O1 -110.3(5)
O6 Lu1 Zn1 O1 173.1(5)
O13 Lu1 Zn1 O1 -54.4(5)
O2 Lu1 Zn1 O1 19.6(5)
C31 Lu1 Zn1 O1 -82.0(6)
O15 Lu1 Zn1 N1 108.8(12)
O1 Lu1 Zn1 N1 41.0(6)
O5 Lu1 Zn1 N1 -132.4(6)
O17 Lu1 Zn1 N1 137.3(4)
O14 Lu1 Zn1 N1 -69.3(4)
O6 Lu1 Zn1 N1 -145.9(4)
O13 Lu1 Zn1 N1 -13.4(5)
O2 Lu1 Zn1 N1 60.6(4)
C31 Lu1 Zn1 N1 -41.0(5)
O15 Lu1 Zn1 N2 -138.3(12)
O1 Lu1 Zn1 N2 153.9(6)
O5 Lu1 Zn1 N2 -19.5(5)
O17 Lu1 Zn1 N2 -109.8(4)
O14 Lu1 Zn1 N2 43.7(4)
O6 Lu1 Zn1 N2 -33.0(4)
O13 Lu1 Zn1 N2 99.5(4)
O2 Lu1 Zn1 N2 173.5(4)
C31 Lu1 Zn1 N2 72.0(5)
C6 C1 C2 O1 179.1(13)
C8 C1 C2 O1 -6(2)
C6 C1 C2 C3 -1(2)
C8 C1 C2 C3 173.4(13)
O1 C2 C3 O2 2.6(18)
C1 C2 C3 O2 -177.1(12)
O1 C2 C3 C4 179.9(12)
C1 C2 C3 C4 0(2)
O2 C3 C4 C5 176.8(13)
C2 C3 C4 C5 0(2)
C3 C4 C5 C6 1(2)
C4 C5 C6 C1 -2(2)
C2 C1 C6 C5 2(2)
C8 C1 C6 C5 -172.6(14)
C1 C2 O1 Zn1 -22.5(19)
C3 C2 O1 Zn1 157.8(9)
C1 C2 O1 Lu1 151.1(11)
C3 C2 O1 Lu1 -28.6(16)
O11 Zn1 O1 C2 -67.0(11)
O5 Zn1 O1 C2 170.2(12)
N1 Zn1 O1 C2 31.6(11)
N2 Zn1 O1 C2 120.7(12)
Lu1 Zn1 O1 C2 174.4(13)
O11 Zn1 O1 Lu1 118.6(4)
O5 Zn1 O1 Lu1 -4.1(4)
N1 Zn1 O1 Lu1 -142.7(5)
N2 Zn1 O1 Lu1 -53.7(10)
O15 Lu1 O1 C2 22.0(13)
O5 Lu1 O1 C2 -170.8(11)
O17 Lu1 O1 C2 103.8(10)
O14 Lu1 O1 C2 -97.9(10)
O6 Lu1 O1 C2 175.6(9)
O13 Lu1 O1 C2 -48.4(10)
O2 Lu1 O1 C2 27.3(10)
C31 Lu1 O1 C2 -71.8(11)
Zn1 Lu1 O1 C2 -174.7(13)
O15 Lu1 O1 Zn1 -163.3(4)
O5 Lu1 O1 Zn1 3.9(4)
O17 Lu1 O1 Zn1 -81.6(4)
O14 Lu1 O1 Zn1 76.8(5)
O6 Lu1 O1 Zn1 -9.7(7)
O13 Lu1 O1 Zn1 126.3(5)
O2 Lu1 O1 Zn1 -158.0(5)
C31 Lu1 O1 Zn1 102.8(5)
C4 C3 O2 C7 3(2)
C2 C3 O2 C7 -179.6(12)
C4 C3 O2 Lu1 -158.3(12)
C2 C3 O2 Lu1 18.8(13)
O15 Lu1 O2 C3 153.4(8)
O1 Lu1 O2 C3 -23.1(8)
O5 Lu1 O2 C3 -44.1(9)
O17 Lu1 O2 C3 -118.1(8)
O14 Lu1 O2 C3 67.6(9)
O6 Lu1 O2 C3 -157.7(8)
O13 Lu1 O2 C3 65.3(8)
C31 Lu1 O2 C3 67.0(8)
Zn1 Lu1 O2 C3 -35.3(8)
O15 Lu1 O2 C7 -6.3(10)
O1 Lu1 O2 C7 177.2(11)
O5 Lu1 O2 C7 156.3(10)
O17 Lu1 O2 C7 82.2(11)
O14 Lu1 O2 C7 -92.0(11)
O6 Lu1 O2 C7 42.7(13)
O13 Lu1 O2 C7 -94.4(11)
C31 Lu1 O2 C7 -92.7(11)
Zn1 Lu1 O2 C7 165.0(10)
C6 C1 C8 N1 -173.2(13)
C2 C1 C8 N1 12(2)
C1 C8 N1 O3 -166.4(12)
C1 C8 N1 Zn1 11(2)
O11 Zn1 N1 C8 77.2(13)
O5 Zn1 N1 C8 -88.9(13)
O1 Zn1 N1 C8 -26.0(12)
N2 Zn1 N1 C8 -178.3(12)
Lu1 Zn1 N1 C8 -50.0(13)
O11 Zn1 N1 O3 -105.6(9)
O5 Zn1 N1 O3 88.3(10)
O1 Zn1 N1 O3 151.2(9)
N2 Zn1 N1 O3 -1.1(9)
Lu1 Zn1 N1 O3 127.2(8)
C8 N1 O3 C9 -110.1(13)
Zn1 N1 O3 C9 72.3(13)
N1 O3 C9 C10 -56.2(16)
O3 C9 C10 O4 -55.3(15)
C9 C10 O4 N2 94.7(12)
C10 O4 N2 C11 166.0(11)
C10 O4 N2 Zn1 -11.9(13)
O11 Zn1 N2 C11 -116.9(12)
O5 Zn1 N2 C11 7.7(12)
O1 Zn1 N2 C11 55.4(16)
N1 Zn1 N2 C11 141.6(12)
Lu1 Zn1 N2 C11 19.6(13)
O11 Zn1 N2 O4 60.6(10)
O5 Zn1 N2 O4 -174.7(9)
O1 Zn1 N2 O4 -127.1(10)
N1 Zn1 N2 O4 -40.9(10)
Lu1 Zn1 N2 O4 -162.9(7)
O4 N2 C11 C12 179.7(12)
Zn1 N2 C11 C12 -3(2)
N2 C11 C12 C13 -2(2)
N2 C11 C12 C17 176.5(13)
C17 C12 C13 O5 178.4(11)
C11 C12 C13 O5 -3(2)
C17 C12 C13 C14 0.0(19)
C11 C12 C13 C14 178.7(12)
O5 C13 C14 O6 0.5(17)
C12 C13 C14 O6 179.0(12)
O5 C13 C14 C15 -178.1(11)
C12 C13 C14 C15 0.5(18)
O6 C14 C15 C18 4(2)
C13 C14 C15 C18 -177.8(12)
O6 C14 C15 C16 -178.5(12)
C13 C14 C15 C16 -0.1(18)
C14 C15 C16 C17 -0.8(19)
C18 C15 C16 C17 177.0(12)
C15 C16 C17 C12 1(2)
C13 C12 C17 C16 -1(2)
C11 C12 C17 C16 -179.7(13)
C12 C13 O5 Zn1 13.4(18)
C14 C13 O5 Zn1 -168.1(9)
C12 C13 O5 Lu1 -163.2(10)
C14 C13 O5 Lu1 15.3(13)
O11 Zn1 O5 C13 90.0(11)
O1 Zn1 O5 C13 -172.7(11)
N1 Zn1 O5 C13 -106.7(11)
N2 Zn1 O5 C13 -13.4(11)
Lu1 Zn1 O5 C13 -176.9(13)
O11 Zn1 O5 Lu1 -93.1(5)
O1 Zn1 O5 Lu1 4.2(4)
N1 Zn1 O5 Lu1 70.1(7)
N2 Zn1 O5 Lu1 163.5(5)
O15 Lu1 O5 C13 -23.6(12)
O1 Lu1 O5 C13 173.3(9)
O17 Lu1 O5 C13 -96.1(9)
O14 Lu1 O5 C13 60.9(8)
O6 Lu1 O5 C13 -16.8(8)
O13 Lu1 O5 C13 106.0(9)
O2 Lu1 O5 C13 -166.4(8)
C31 Lu1 O5 C13 82.5(9)
Zn1 Lu1 O5 C13 177.3(11)
O15 Lu1 O5 Zn1 159.0(5)
O1 Lu1 O5 Zn1 -4.0(4)
O17 Lu1 O5 Zn1 86.6(4)
O14 Lu1 O5 Zn1 -116.5(5)
O6 Lu1 O5 Zn1 165.9(5)
O13 Lu1 O5 Zn1 -71.3(5)
O2 Lu1 O5 Zn1 16.3(6)
C31 Lu1 O5 Zn1 -94.9(5)
C15 C14 O6 Zn2 -33.0(17)
C13 C14 O6 Zn2 148.6(9)
C15 C14 O6 Lu1 163.5(10)
C13 C14 O6 Lu1 -14.9(14)
O9 Zn2 O6 C14 -88.2(10)
O16 Zn2 O6 C14 158.9(9)
N3 Zn2 O6 C14 40.2(10)
N4 Zn2 O6 C14 1(3)
O9 Zn2 O6 Lu1 74.2(5)
O16 Zn2 O6 Lu1 -38.8(5)
N3 Zn2 O6 Lu1 -157.5(5)
N4 Zn2 O6 Lu1 163.6(19)
O15 Lu1 O6 C14 -167.1(9)
O1 Lu1 O6 C14 29.5(10)
O5 Lu1 O6 C14 16.2(8)
O17 Lu1 O6 C14 105.5(9)
O14 Lu1 O6 C14 -70.2(9)
O13 Lu1 O6 C14 -90.5(9)
O2 Lu1 O6 C14 144.8(8)
C31 Lu1 O6 C14 -80.1(9)
Zn1 Lu1 O6 C14 24.0(8)
O15 Lu1 O6 Zn2 29.5(5)
O1 Lu1 O6 Zn2 -133.9(5)
O5 Lu1 O6 Zn2 -147.2(5)
O17 Lu1 O6 Zn2 -57.9(5)
O14 Lu1 O6 Zn2 126.4(5)
O13 Lu1 O6 Zn2 106.1(5)
O2 Lu1 O6 Zn2 -18.6(8)
C31 Lu1 O6 Zn2 116.5(5)
Zn1 Lu1 O6 Zn2 -139.4(4)
C14 C15 C18 N3 2(2)
C16 C15 C18 N3 -175.3(13)
C15 C18 N3 O7 171.3(13)
C15 C18 N3 Zn2 21(2)
O9 Zn2 N3 C18 53.1(12)
O16 Zn2 N3 C18 -133.0(10)
O6 Zn2 N3 C18 -34.9(11)
N4 Zn2 N3 C18 138.5(11)
O9 Zn2 N3 O7 -93.8(10)
O16 Zn2 N3 O7 80.1(10)
O6 Zn2 N3 O7 178.3(9)
N4 Zn2 N3 O7 -8.3(9)
C18 N3 O7 C19 137.2(13)
Zn2 N3 O7 C19 -72.5(13)
N3 O7 C19 C20 67.5(16)
O7 C19 C20 O8 43.2(18)
C19 C20 O8 N4 -79.0(14)
C20 O8 N4 C21 175.5(12)
C20 O8 N4 Zn2 -8.3(15)
O9 Zn2 N4 C21 4.8(12)
O16 Zn2 N4 C21 117.2(12)
O6 Zn2 N4 C21 -85(3)
N3 Zn2 N4 C21 -123.8(12)
O9 Zn2 N4 O8 -170.7(10)
O16 Zn2 N4 O8 -58.4(10)
O6 Zn2 N4 O8 100(2)
N3 Zn2 N4 O8 60.7(10)
O8 N4 C21 C22 -179.0(13)
Zn2 N4 C21 C22 5(2)
N4 C21 C22 C27 171.4(14)
N4 C21 C22 C23 -11(2)
C27 C22 C23 O9 -179.0(13)
C21 C22 C23 O9 4(2)
C27 C22 C23 C24 1(2)
C21 C22 C23 C24 -175.8(13)
O9 C23 C24 O10 -5.4(18)
C22 C23 C24 O10 174.4(12)
O9 C23 C24 C25 175.5(13)
C22 C23 C24 C25 -5(2)
O10 C24 C25 C26 -176.5(14)
C23 C24 C25 C26 2(2)
C24 C25 C26 C27 3(2)
C25 C26 C27 C22 -7(2)
C23 C22 C27 C26 5(2)
C21 C22 C27 C26 -178.0(14)
C22 C23 O9 Zn2 10(2)
C24 C23 O9 Zn2 -170.1(9)
O16 Zn2 O9 C23 -102.0(12)
O6 Zn2 O9 C23 157.2(12)
N3 Zn2 O9 C23 72.3(13)
N4 Zn2 O9 C23 -12.3(12)
C25 C24 O10 C28 -2(2)
C23 C24 O10 C28 179.0(12)
O5 Zn1 O11 C29 33.6(11)
O1 Zn1 O11 C29 -48.5(11)
N1 Zn1 O11 C29 -134.3(10)
N2 Zn1 O11 C29 127.9(10)
Lu1 Zn1 O11 C29 -10.5(11)
Zn1 O11 C29 O12 -5(2)
Zn1 O11 C29 C30 174.3(10)
O15 Lu1 O13 C31 98.0(9)
O1 Lu1 O13 C31 -119.2(9)
O5 Lu1 O13 C31 -60.0(10)
O17 Lu1 O13 C31 169.5(9)
O14 Lu1 O13 C31 -1.4(9)
O6 Lu1 O13 C31 22.8(11)
O2 Lu1 O13 C31 176.4(10)
Zn1 Lu1 O13 C31 -91.7(9)
O15 Lu1 O14 C31 -78.9(9)
O1 Lu1 O14 C31 67.4(9)
O5 Lu1 O14 C31 130.0(9)
O17 Lu1 O14 C31 -168.6(9)
O6 Lu1 O14 C31 -159.1(9)
O13 Lu1 O14 C31 1.3(8)
O2 Lu1 O14 C31 -1.4(10)
Zn1 Lu1 O14 C31 100.7(8)
Lu1 O13 C31 O14 2.3(15)
Lu1 O13 C31 C32 -177.1(14)
Lu1 O14 C31 O13 -2.4(15)
Lu1 O14 C31 C32 177.1(13)
O15 Lu1 C31 O13 -80.5(9)
O1 Lu1 C31 O13 60.0(9)
O5 Lu1 C31 O13 127.3(9)
O17 Lu1 C31 O13 -68(5)
O14 Lu1 C31 O13 177.6(15)
O6 Lu1 C31 O13 -161.7(9)
O2 Lu1 C31 O13 -3.5(9)
Zn1 Lu1 C31 O13 93.8(9)
O15 Lu1 C31 O14 101.9(8)
O1 Lu1 C31 O14 -117.6(8)
O5 Lu1 C31 O14 -50.3(9)
O17 Lu1 C31 O14 115(4)
O6 Lu1 C31 O14 20.7(9)
O13 Lu1 C31 O14 -177.6(15)
O2 Lu1 C31 O14 178.9(8)
Zn1 Lu1 C31 O14 -83.8(8)
O15 Lu1 C31 C32 65(17)
O1 Lu1 C31 C32 -154(17)
O5 Lu1 C31 C32 -87(17)
O17 Lu1 C31 C32 78(18)
O14 Lu1 C31 C32 -36(16)
O6 Lu1 C31 C32 -16(17)
O13 Lu1 C31 C32 146(17)
O2 Lu1 C31 C32 142(17)
Zn1 Lu1 C31 C32 -120(17)
O1 Lu1 O15 C33 155.4(17)
O5 Lu1 O15 C33 0(2)
O17 Lu1 O15 C33 72.6(18)
O14 Lu1 O15 C33 -81.0(18)
O6 Lu1 O15 C33 -6.2(18)
O13 Lu1 O15 C33 -135.4(18)
O2 Lu1 O15 C33 150.5(19)
C31 Lu1 O15 C33 -108.7(19)
Zn1 Lu1 O15 C33 101(2)
O9 Zn2 O16 C33 -69.4(13)
O6 Zn2 O16 C33 26.0(12)
N3 Zn2 O16 C33 115.7(12)
N4 Zn2 O16 C33 -157.9(12)
Lu1 O15 C33 O16 -8(3)
Lu1 O15 C33 C34 172.3(13)
Zn2 O16 C33 O15 -5(2)
Zn2 O16 C33 C34 175.0(10)
